data_1550248
loop_
_publ_author_name
'Karri, Ramesh'
'Chalana, Ashish'
'Das, Ranajit'
'Rai, Rakesh Kumar'
'Roy, Gouriprasanna'

_publ_section_title
;
 Cytoprotective effects of imidazole-based [S<sub>1</sub>] and
 [S<sub>2</sub>]-donor ligands against mercury toxicity: a bioinorganic
 approach.
;
_journal_issue 1
_journal_name_full 'Metallomics : integrated biometal science'
_journal_page_first 213
_journal_page_last 225
_journal_paper_doi 10.1039/c8mt00237a
_journal_volume 11
_journal_year 2019
_chemical_formula_moiety 'C10 H16 Br2 Hg N4 S2'
_chemical_formula_sum 'C10 H16 Br2 Hg N4 S2'
_chemical_formula_weight 616.78
_space_group_crystal_system monoclinic
_space_group_IT_number 14
_space_group_name_Hall '-P 2yn'
_space_group_name_H-M_alt 'P 1 21/n 1'
_symmetry_space_group_name_Hall '-P 2yn'
_symmetry_space_group_name_H-M 'P 1 21/n 1'
_atom_sites_solution_hydrogens geom
_audit_creation_method SHELXL-2014/7
_audit_update_record
;
2018-07-23 deposited with the CCDC.
2018-11-12 downloaded from the CCDC.
;
_cell_angle_alpha 90
_cell_angle_beta 108.982(3)
_cell_angle_gamma 90
_cell_formula_units_Z 4
_cell_length_a 9.6186(7)
_cell_length_b 14.2021(11)
_cell_length_c 13.5419(11)
_cell_measurement_reflns_used 9931
_cell_measurement_temperature 252(2)
_cell_measurement_theta_max 26.18
_cell_measurement_theta_min 2.29
_cell_volume 1749.3(2)
_computing_cell_refinement 'Bruker SAINT'
_computing_data_collection 'Bruker APEX2'
_computing_data_reduction 'Bruker SAINT'
_computing_molecular_graphics 'Bruker SHELXTL'
_computing_publication_material 'Bruker SHELXTL'
_computing_structure_refinement 'SHELXL-2014/7 (Sheldrick, 2014)'
_computing_structure_solution 'SHELXS-97 (Sheldrick 2008)'
_diffrn_ambient_temperature 252(2)
_diffrn_measured_fraction_theta_full 0.999
_diffrn_measured_fraction_theta_max 0.998
_diffrn_measurement_device_type 'Bruker PHOTON100 CMOS'
_diffrn_measurement_method '\f and \w scans'
_diffrn_radiation_type MoK\a
_diffrn_radiation_wavelength 0.71073
_diffrn_reflns_av_R_equivalents 0.0779
_diffrn_reflns_av_unetI/netI 0.0352
_diffrn_reflns_Laue_measured_fraction_full 0.999
_diffrn_reflns_Laue_measured_fraction_max 0.998
_diffrn_reflns_limit_h_max 12
_diffrn_reflns_limit_h_min -11
_diffrn_reflns_limit_k_max 17
_diffrn_reflns_limit_k_min -17
_diffrn_reflns_limit_l_max 16
_diffrn_reflns_limit_l_min -16
_diffrn_reflns_number 37244
_diffrn_reflns_point_group_measured_fraction_full 0.999
_diffrn_reflns_point_group_measured_fraction_max 0.998
_diffrn_reflns_theta_full 25.242
_diffrn_reflns_theta_max 26.415
_diffrn_reflns_theta_min 2.141
_diffrn_source X-ray
_exptl_absorpt_coefficient_mu 13.592
_exptl_absorpt_correction_T_max 0.271
_exptl_absorpt_correction_T_min 0.159
_exptl_absorpt_correction_type multi-scan
_exptl_absorpt_process_details SADABS
_exptl_crystal_colour colourless
_exptl_crystal_density_diffrn 2.342
_exptl_crystal_description Needle
_exptl_crystal_F_000 1144
_exptl_crystal_size_max 0.188
_exptl_crystal_size_mid 0.118
_exptl_crystal_size_min 0.096
_refine_diff_density_max 0.723
_refine_diff_density_min -0.559
_refine_diff_density_rms 0.108
_refine_ls_extinction_coef 0.00229(15)
_refine_ls_extinction_expression Fc^*^=kFc[1+0.001xFc^2^\l^3^/sin(2\q)]^-1/4^
_refine_ls_extinction_method 'SHELXL-2014/7 (Sheldrick 2014'
_refine_ls_goodness_of_fit_ref 1.030
_refine_ls_hydrogen_treatment constr
_refine_ls_matrix_type full
_refine_ls_number_parameters 177
_refine_ls_number_reflns 3582
_refine_ls_number_restraints 0
_refine_ls_restrained_S_all 1.030
_refine_ls_R_factor_all 0.0348
_refine_ls_R_factor_gt 0.0262
_refine_ls_shift/su_max 0.002
_refine_ls_shift/su_mean 0.000
_refine_ls_structure_factor_coef Fsqd
_refine_ls_weighting_details 'w=1/[\s^2^(Fo^2^)+(0.0227P)^2^+2.0514P] where P=(Fo^2^+2Fc^2^)/3'
_refine_ls_weighting_scheme calc
_refine_ls_wR_factor_gt 0.0590
_refine_ls_wR_factor_ref 0.0622
_reflns_Friedel_coverage 0.000
_reflns_number_gt 3083
_reflns_number_total 3582
_reflns_threshold_expression 'I > 2\s(I)'
_cod_data_source_file c8mt00237a2.cif
_cod_data_source_block '[(L1)2HgBr2]'
_cod_depositor_comments
;
The following automatic conversions were performed:

'_exptl_absorpt_correction_type' value 'Multi-Scan' changed to
'multi-scan' according to
/home/data/users/saulius/crontab/automatic-downloads/rss-feeds/RSC/lib/dictionaries/cif_core.dic
dictionary named 'cif_core.dic' version 2.4.2 from 2011-04-26.

Automatic conversion script
Id: cif_fix_values 4973 2017-02-22 13:04:09Z antanas 

 Adding full bibliography for 1550243--1550249.cif.
;
_cod_database_code 1550248
_shelx_shelxl_version_number 2014/7
_shelx_space_group_comment
;
The symmetry employed for this shelxl refinement is uniquely defined
by the following loop, which should always be used as a source of
symmetry information in preference to the above space-group names.
They are only intended as comments.
;

loop_
_space_group_symop_operation_xyz
'x, y, z'
'-x+1/2, y+1/2, -z+1/2'
'-x, -y, -z'
'x-1/2, -y-1/2, z-1/2'

loop_
_atom_site_label
_atom_site_type_symbol
_atom_site_fract_x
_atom_site_fract_y
_atom_site_fract_z
_atom_site_U_iso_or_equiv
_atom_site_adp_type
_atom_site_occupancy
_atom_site_site_symmetry_order
_atom_site_calc_flag
_atom_site_refinement_flags_posn
_atom_site_refinement_flags_adp
Hg01 Hg 0.90150(2) 0.52304(2) 0.79018(2) 0.04553(9) Uani 1 1 d . .
Br02 Br 1.08371(5) 0.66154(3) 0.78918(4) 0.04938(13) Uani 1 1 d . .
Br03 Br 1.02589(6) 0.37058(4) 0.75388(4) 0.05765(15) Uani 1 1 d . .
S004 S 0.82076(12) 0.54022(9) 0.94792(9) 0.0465(3) Uani 1 1 d . .
S005 S 0.65905(14) 0.53549(12) 0.63676(10) 0.0623(4) Uani 1 1 d . .
N006 N 0.6105(4) 0.4029(3) 0.8843(3) 0.0450(9) Uani 1 1 d . .
N007 N 0.5205(4) 0.5434(3) 0.8754(3) 0.0428(9) Uani 1 1 d . .
C008 C 0.6469(5) 0.4944(3) 0.8995(3) 0.0367(9) Uani 1 1 d . .
N1 N 0.7637(5) 0.4934(3) 0.4786(3) 0.0576(11) Uani 1 1 d . .
N2 N 0.6714(4) 0.3735(3) 0.5310(4) 0.0595(11) Uani 1 1 d . .
C00B C 0.4590(5) 0.3957(4) 0.8501(4) 0.0544(13) Uani 1 1 d . .
H00B H 0.4045 0.3396 0.8337 0.065 Uiso 1 1 calc R U
C00C C 0.4037(5) 0.4822(4) 0.8446(4) 0.0531(12) Uani 1 1 d . .
H00C H 0.3036 0.4984 0.8235 0.064 Uiso 1 1 calc R U
C00D C 0.7004(5) 0.4653(4) 0.5471(3) 0.0452(11) Uani 1 1 d . .
C00E C 0.5099(6) 0.6451(4) 0.8742(5) 0.0663(15) Uani 1 1 d . .
H00A H 0.5771 0.6703 0.9387 0.099 Uiso 1 1 calc R U
H00D H 0.4101 0.6635 0.8676 0.099 Uiso 1 1 calc R U
H00E H 0.5353 0.6697 0.8155 0.099 Uiso 1 1 calc R U
C00F C 0.7148(6) 0.3262(4) 0.9021(5) 0.0676(15) Uani 1 1 d . .
H00F H 0.7858 0.3394 0.8669 0.101 Uiso 1 1 calc R U
H00G H 0.6631 0.2683 0.8748 0.101 Uiso 1 1 calc R U
H00H H 0.7654 0.3194 0.9764 0.101 Uiso 1 1 calc R U
C00G C 0.8138(8) 0.5893(5) 0.4702(6) 0.094(2) Uani 1 1 d . .
H00I H 0.7317 0.6325 0.4573 0.141 Uiso 1 1 calc R U
H00J H 0.8536 0.5927 0.4131 0.141 Uiso 1 1 calc R U
H00K H 0.8895 0.6064 0.5349 0.141 Uiso 1 1 calc R U
C00H C 0.7170(8) 0.3450(6) 0.4489(5) 0.087(2) Uani 1 1 d . .
H00L H 0.7086 0.2841 0.4204 0.105 Uiso 1 1 calc R U
C00I C 0.7750(8) 0.4197(6) 0.4176(5) 0.083(2) Uani 1 1 d . .
H00M H 0.8161 0.4213 0.3634 0.100 Uiso 1 1 calc R U
C00J C 0.6028(8) 0.3142(5) 0.5886(6) 0.102(3) Uani 1 1 d . .
H00N H 0.6654 0.3105 0.6609 0.154 Uiso 1 1 calc R U
H00O H 0.5884 0.2516 0.5583 0.154 Uiso 1 1 calc R U
H00P H 0.5083 0.3407 0.5851 0.154 Uiso 1 1 calc R U

loop_
_atom_site_aniso_label
_atom_site_aniso_U_11
_atom_site_aniso_U_22
_atom_site_aniso_U_33
_atom_site_aniso_U_23
_atom_site_aniso_U_13
_atom_site_aniso_U_12
Hg01 0.03880(12) 0.05618(14) 0.04251(12) -0.00438(8) 0.01445(8) -0.00057(8)
Br02 0.0475(3) 0.0443(3) 0.0606(3) 0.0000(2) 0.0235(2) -0.0003(2)
Br03 0.0534(3) 0.0509(3) 0.0663(3) -0.0130(2) 0.0163(2) 0.0042(2)
S004 0.0331(5) 0.0700(8) 0.0331(5) -0.0103(5) 0.0064(4) -0.0072(5)
S005 0.0427(7) 0.0997(11) 0.0380(6) -0.0100(6) 0.0043(5) 0.0241(7)
N006 0.044(2) 0.047(2) 0.042(2) -0.0011(17) 0.0109(17) -0.0004(17)
N007 0.0337(19) 0.046(2) 0.047(2) 0.0032(17) 0.0111(17) -0.0008(16)
C008 0.034(2) 0.047(3) 0.0267(19) -0.0012(17) 0.0071(17) -0.0013(18)
N1 0.054(3) 0.079(3) 0.042(2) 0.003(2) 0.019(2) 0.005(2)
N2 0.043(2) 0.061(3) 0.060(3) 0.002(2) -0.005(2) 0.004(2)
C00B 0.039(2) 0.063(3) 0.058(3) 0.002(3) 0.011(2) -0.015(2)
C00C 0.035(2) 0.065(3) 0.059(3) 0.003(3) 0.013(2) -0.003(2)
C00D 0.034(2) 0.061(3) 0.033(2) 0.003(2) 0.0004(18) 0.005(2)
C00E 0.052(3) 0.050(3) 0.093(4) 0.007(3) 0.016(3) 0.004(2)
C00F 0.067(3) 0.056(3) 0.073(4) -0.001(3) 0.013(3) 0.014(3)
C00G 0.090(5) 0.101(6) 0.100(5) 0.027(4) 0.042(4) -0.006(4)
C00H 0.083(5) 0.091(5) 0.065(4) -0.034(4) -0.008(3) 0.030(4)
C00I 0.076(4) 0.125(7) 0.045(3) -0.015(4) 0.015(3) 0.029(4)
C00J 0.082(5) 0.084(5) 0.124(6) 0.037(5) 0.011(4) -0.013(4)

loop_
_atom_type_symbol
_atom_type_description
_atom_type_scat_dispersion_real
_atom_type_scat_dispersion_imag
_atom_type_scat_source
C C 0.0033 0.0016 'International Tables Vol C Tables 4.2.6.8 and 6.1.1.4'
H H 0.0000 0.0000 'International Tables Vol C Tables 4.2.6.8 and 6.1.1.4'
N N 0.0061 0.0033 'International Tables Vol C Tables 4.2.6.8 and 6.1.1.4'
S S 0.1246 0.1234 'International Tables Vol C Tables 4.2.6.8 and 6.1.1.4'
Br Br -0.2901 2.4595 'International Tables Vol C Tables 4.2.6.8 and 6.1.1.4'
Hg Hg -2.3894 9.2266 'International Tables Vol C Tables 4.2.6.8 and 6.1.1.4'

loop_
_geom_angle_atom_site_label_1
_geom_angle_atom_site_label_2
_geom_angle_atom_site_label_3
_geom_angle
S004 Hg01 S005 103.30(4)
S004 Hg01 Br03 122.08(3)
S005 Hg01 Br03 104.86(3)
S004 Hg01 Br02 108.77(3)
S005 Hg01 Br02 111.93(4)
Br03 Hg01 Br02 105.845(18)
C008 S004 Hg01 99.85(14)
C00D S005 Hg01 100.00(15)
C008 N006 C00B 108.4(4)
C008 N006 C00F 124.8(4)
C00B N006 C00F 126.8(4)
C008 N007 C00C 109.4(4)
C008 N007 C00E 125.0(4)
C00C N007 C00E 125.5(4)
N006 C008 N007 107.0(4)
N006 C008 S004 126.7(3)
N007 C008 S004 126.1(3)
C00D N1 C00I 109.8(6)
C00D N1 C00G 124.9(5)
C00I N1 C00G 125.2(6)
C00D N2 C00H 108.3(5)
C00D N2 C00J 126.0(5)
C00H N2 C00J 125.7(6)
C00C C00B N006 108.0(4)
C00C C00B H00B 126.0
N006 C00B H00B 126.0
C00B C00C N007 107.2(4)
C00B C00C H00C 126.4
N007 C00C H00C 126.4
N1 C00D N2 107.3(5)
N1 C00D S005 125.8(4)
N2 C00D S005 126.9(4)
N007 C00E H00A 109.5
N007 C00E H00D 109.5
H00A C00E H00D 109.5
N007 C00E H00E 109.5
H00A C00E H00E 109.5
H00D C00E H00E 109.5
N006 C00F H00F 109.5
N006 C00F H00G 109.5
H00F C00F H00G 109.5
N006 C00F H00H 109.5
H00F C00F H00H 109.5
H00G C00F H00H 109.5
N1 C00G H00I 109.5
N1 C00G H00J 109.5
H00I C00G H00J 109.5
N1 C00G H00K 109.5
H00I C00G H00K 109.5
H00J C00G H00K 109.5
C00I C00H N2 107.3(6)
C00I C00H H00L 126.3
N2 C00H H00L 126.3
C00H C00I N1 107.2(6)
C00H C00I H00M 126.4
N1 C00I H00M 126.4
N2 C00J H00N 109.5
N2 C00J H00O 109.5
H00N C00J H00O 109.5
N2 C00J H00P 109.5
H00N C00J H00P 109.5
H00O C00J H00P 109.5

loop_
_geom_bond_atom_site_label_1
_geom_bond_atom_site_label_2
_geom_bond_distance
Hg01 S004 2.5109(12)
Hg01 S005 2.5757(12)
Hg01 Br03 2.5969(5)
Hg01 Br02 2.6374(5)
S004 C008 1.714(4)
S005 C00D 1.714(5)
N006 C008 1.345(6)
N006 C00B 1.382(6)
N006 C00F 1.447(6)
N007 C008 1.345(6)
N007 C00C 1.373(6)
N007 C00E 1.448(6)
N1 C00D 1.327(6)
N1 C00I 1.359(8)
N1 C00G 1.462(8)
N2 C00D 1.336(7)
N2 C00H 1.381(8)
N2 C00J 1.445(8)
C00B C00C 1.332(7)
C00B H00B 0.9400
C00C H00C 0.9400
C00E H00A 0.9700
C00E H00D 0.9700
C00E H00E 0.9700
C00F H00F 0.9700
C00F H00G 0.9700
C00F H00H 0.9700
C00G H00I 0.9700
C00G H00J 0.9700
C00G H00K 0.9700
C00H C00I 1.331(10)
C00H H00L 0.9400
C00I H00M 0.9400
C00J H00N 0.9700
C00J H00O 0.9700
C00J H00P 0.9700
